data_7224580
loop_
_publ_author_name
'Zhao, Hongwu'
'Li, Bo'
'Tian, Ting'
'song, xiuqing'
'Pang, Hai-Liang'
'Chen, Xiao-Qin'
'Yang, Zhao'
'Meng, Wei'

_publ_section_title
;
 Facile construction of novel imidazolidine-spirooxindoles via
 diastereoselective cycloaddition of N-acylhydrazine-derived imines with
 3-isothiocyanato oxindoles
;
_journal_name_full 'RSC Adv.'
_journal_paper_doi 10.1039/C6RA01962E
_journal_year 2016
_chemical_formula_sum 'C34 H32 N4 O4 S'
_chemical_formula_weight 592.70
_chemical_name_systematic
; 
 ? 
;
_space_group_IT_number 2
_symmetry_cell_setting triclinic
_symmetry_space_group_name_Hall '-P 1'
_symmetry_space_group_name_H-M 'P -1'
_atom_sites_solution_hydrogens geom
_atom_sites_solution_primary direct
_atom_sites_solution_secondary difmap
_audit_creation_method SHELXL-97
_audit_update_record
;
2015-08-01 deposited with the CCDC.
2016-03-07 downloaded from the CCDC.
;
_cell_angle_alpha 117.420(7)
_cell_angle_beta 99.869(13)
_cell_angle_gamma 96.128(10)
_cell_formula_units_Z 2
_cell_length_a 9.9840(13)
_cell_length_b 12.9333(14)
_cell_length_c 13.6529(18)
_cell_measurement_reflns_used 4758
_cell_measurement_temperature 113(2)
_cell_measurement_theta_max 27.5
_cell_measurement_theta_min 3.0
_cell_volume 1506.6(4)
_computing_cell_refinement 'CrystalClear-SM Expert 2.1 b42'
_computing_data_collection 'CrystalClear-SM Expert 2.1 b42 (Rigaku, 2015)'
_computing_data_reduction 'CrystalClear-SM Expert 2.1 b42'
_computing_molecular_graphics 'CrystalStructure 4.1'
_computing_publication_material 'CrystalStructure 4.1 (Rigaku, 2014)'
_computing_structure_refinement 'SHELXL-97 (Sheldrick, 1997)'
_computing_structure_solution 'SHELXS-97 (Sheldrick, 1990)'
_diffrn_ambient_temperature 113(2)
_diffrn_detector_area_resol_mean 5.814
_diffrn_measured_fraction_theta_full 0.960
_diffrn_measured_fraction_theta_max 0.960
_diffrn_measurement_device_type 'Rigaku XtaLAB P200'
_diffrn_measurement_method '\w and \f scans'
_diffrn_radiation_monochromator multilayer
_diffrn_radiation_source 'rotating anode'
_diffrn_radiation_type MoK\a
_diffrn_radiation_wavelength 0.71073
_diffrn_reflns_av_R_equivalents 0.0164
_diffrn_reflns_av_sigmaI/netI 0.0198
_diffrn_reflns_limit_h_max 12
_diffrn_reflns_limit_h_min -12
_diffrn_reflns_limit_k_max 16
_diffrn_reflns_limit_k_min -15
_diffrn_reflns_limit_l_max 17
_diffrn_reflns_limit_l_min -17
_diffrn_reflns_number 15520
_diffrn_reflns_theta_full 27.55
_diffrn_reflns_theta_max 27.55
_diffrn_reflns_theta_min 3.03
_diffrn_standards_decay_% 0
_diffrn_standards_interval_count 0
_diffrn_standards_interval_time 0
_diffrn_standards_number 0
_exptl_absorpt_coefficient_mu 0.153
_exptl_absorpt_correction_T_max 0.9819
_exptl_absorpt_correction_T_min 0.9701
_exptl_absorpt_correction_type multi-scan
_exptl_absorpt_process_details 'REQAB (Rigaku, 1998)'
_exptl_crystal_colour Colorless
_exptl_crystal_density_diffrn 1.307
_exptl_crystal_density_method 'not measured'
_exptl_crystal_description Prism
_exptl_crystal_F_000 624
_exptl_crystal_size_max 0.20
_exptl_crystal_size_mid 0.18
_exptl_crystal_size_min 0.12
_refine_diff_density_max 0.325
_refine_diff_density_min -0.213
_refine_diff_density_rms 0.039
_refine_ls_extinction_method none
_refine_ls_goodness_of_fit_ref 1.033
_refine_ls_hydrogen_treatment mixed
_refine_ls_matrix_type full
_refine_ls_number_parameters 396
_refine_ls_number_reflns 6658
_refine_ls_number_restraints 2
_refine_ls_restrained_S_all 1.033
_refine_ls_R_factor_all 0.0386
_refine_ls_R_factor_gt 0.0326
_refine_ls_shift/su_max 0.002
_refine_ls_shift/su_mean 0.000
_refine_ls_structure_factor_coef Fsqd
_refine_ls_weighting_details 'calc w=1/[\s^2^(Fo^2^)+(0.0422P)^2^+0.5054P] where P=(Fo^2^+2Fc^2^)/3'
_refine_ls_weighting_scheme calc
_refine_ls_wR_factor_gt 0.0828
_refine_ls_wR_factor_ref 0.0864
_reflns_number_gt 5825
_reflns_number_total 6658
_reflns_threshold_expression >2sigma(I)
_cod_data_source_file c6ra01962e2.cif
_cod_data_source_block m20150703g1
_cod_depositor_comments
;
The following automatic conversions were performed:

'_symmetry_cell_setting' value 'Triclinic' changed to 'triclinic'
according to
/usr/data/users/saulius/crontab/automatic-downloads/rss-feeds/RSC/lib/dictionaries/cif_core.dic
dictionary named 'cif_core.dic' version 2.4.2 from 2011-04-26.

'_exptl_absorpt_correction_type' value 'MULTI-SCAN' changed to
'multi-scan' according to
/usr/data/users/saulius/crontab/automatic-downloads/rss-feeds/RSC/lib/dictionaries/cif_core.dic
dictionary named 'cif_core.dic' version 2.4.2 from 2011-04-26.

Automatic conversion script
Id: cif_fix_values 4268 2015-11-12 08:31:59Z antanas 
;
_cod_original_cell_volume 1506.6(3)
_cod_original_sg_symbol_H-M P-1
_cod_database_code 7224580

loop_
_symmetry_equiv_pos_as_xyz
'x, y, z'
'-x, -y, -z'

loop_
_atom_site_label
_atom_site_type_symbol
_atom_site_fract_x
_atom_site_fract_y
_atom_site_fract_z
_atom_site_U_iso_or_equiv
_atom_site_adp_type
_atom_site_occupancy
_atom_site_symmetry_multiplicity
_atom_site_calc_flag
_atom_site_refinement_flags
S1 S 0.64161(3) 0.70274(3) 1.03651(2) 0.01985(8) Uani 1 1 d .
O1 O 0.73873(9) 0.48551(8) 0.80785(8) 0.02502(19) Uani 1 1 d .
O2 O 0.54338(9) 0.61566(8) 0.61934(7) 0.02147(18) Uani 1 1 d .
N1 N 0.55595(10) 0.43183(9) 0.86441(9) 0.0178(2) Uani 1 1 d D
H1 H 0.5159(14) 0.3931(12) 0.8945(11) 0.021 Uiso 1 1 d D
N2 N 0.48312(10) 0.50775(8) 0.84280(8) 0.01574(19) Uani 1 1 d .
N3 N 0.48157(10) 0.67828(8) 0.84538(8) 0.01693(19) Uani 1 1 d D
H3 H 0.4945(15) 0.7560(8) 0.8707(11) 0.020 Uiso 1 1 d D
N4 N 0.31175(10) 0.62302(8) 0.57932(8) 0.0175(2) Uani 1 1 d .
C1 C 0.68603(12) 0.42666(10) 0.84551(10) 0.0183(2) Uani 1 1 d .
C2 C 0.75784(12) 0.34470(10) 0.87414(10) 0.0196(2) Uani 1 1 d .
C3 C 0.68754(14) 0.25268(11) 0.88461(11) 0.0254(3) Uani 1 1 d .
H3A H 0.5895 0.2403 0.8743 0.030 Uiso 1 1 calc R
C4 C 0.76074(16) 0.17892(13) 0.91022(13) 0.0349(3) Uani 1 1 d .
H4 H 0.7124 0.1161 0.9170 0.042 Uiso 1 1 calc R
C5 C 0.90330(17) 0.19671(14) 0.92586(13) 0.0369(3) Uani 1 1 d .
H5 H 0.9530 0.1462 0.9433 0.044 Uiso 1 1 calc R
C6 C 0.97362(15) 0.28840(15) 0.91612(13) 0.0376(3) Uani 1 1 d .
H6 H 1.0719 0.3013 0.9279 0.045 Uiso 1 1 calc R
C7 C 0.90141(13) 0.36157(13) 0.88919(12) 0.0290(3) Uani 1 1 d .
H7 H 0.9501 0.4233 0.8810 0.035 Uiso 1 1 calc R
C8 C 0.53548(11) 0.62932(10) 0.90599(10) 0.0165(2) Uani 1 1 d .
C9 C 0.42689(11) 0.47315(10) 0.72224(9) 0.0155(2) Uani 1 1 d .
H9 H 0.5043 0.4571 0.6831 0.019 Uiso 1 1 calc R
C10 C 0.31040(12) 0.36483(10) 0.65819(10) 0.0165(2) Uani 1 1 d .
C11 C 0.22399(12) 0.32930(10) 0.71219(10) 0.0196(2) Uani 1 1 d .
H11 H 0.2394 0.3729 0.7927 0.024 Uiso 1 1 calc R
C12 C 0.11528(13) 0.23011(11) 0.64838(11) 0.0241(3) Uani 1 1 d .
H12 H 0.0568 0.2061 0.6855 0.029 Uiso 1 1 calc R
C13 C 0.09171(13) 0.16607(11) 0.53089(11) 0.0253(3) Uani 1 1 d .
H13 H 0.0166 0.0989 0.4874 0.030 Uiso 1 1 calc R
C14 C 0.17864(13) 0.20061(11) 0.47707(11) 0.0245(3) Uani 1 1 d .
H14 H 0.1632 0.1565 0.3966 0.029 Uiso 1 1 calc R
C15 C 0.28771(12) 0.29912(10) 0.54011(10) 0.0204(2) Uani 1 1 d .
H15 H 0.3471 0.3219 0.5028 0.024 Uiso 1 1 calc R
C16 C 0.39007(11) 0.59227(10) 0.73432(9) 0.0154(2) Uani 1 1 d .
C17 C 0.23998(12) 0.60309(9) 0.72229(9) 0.0161(2) Uani 1 1 d .
C18 C 0.14709(12) 0.59912(10) 0.78551(10) 0.0192(2) Uani 1 1 d .
H18 H 0.1744 0.5873 0.8491 0.023 Uiso 1 1 calc R
C19 C 0.01242(13) 0.61281(10) 0.75402(10) 0.0218(2) Uani 1 1 d .
H19 H -0.0533 0.6088 0.7956 0.026 Uiso 1 1 calc R
C20 C -0.02599(13) 0.63227(10) 0.66196(11) 0.0220(2) Uani 1 1 d .
H20 H -0.1180 0.6417 0.6418 0.026 Uiso 1 1 calc R
C21 C 0.06768(12) 0.63834(10) 0.59840(10) 0.0199(2) Uani 1 1 d .
H21 H 0.0418 0.6529 0.5363 0.024 Uiso 1 1 calc R
C22 C 0.19933(12) 0.62228(9) 0.62998(9) 0.0165(2) Uani 1 1 d .
C23 C 0.42871(12) 0.61187(9) 0.63806(9) 0.0168(2) Uani 1 1 d .
C24 C 0.30826(13) 0.64168(10) 0.48166(10) 0.0204(2) Uani 1 1 d .
H24A H 0.2175 0.5983 0.4256 0.024 Uiso 1 1 calc R
H24B H 0.3818 0.6075 0.4448 0.024 Uiso 1 1 calc R
C25 C 0.32912(12) 0.77176(11) 0.51269(10) 0.0202(2) Uani 1 1 d .
C26 C 0.25847(14) 0.80333(12) 0.43731(12) 0.0268(3) Uani 1 1 d .
H26 H 0.1968 0.7435 0.3676 0.032 Uiso 1 1 calc R
C27 C 0.27725(16) 0.92190(14) 0.46294(14) 0.0370(3) Uani 1 1 d .
H27 H 0.2285 0.9426 0.4106 0.044 Uiso 1 1 calc R
C28 C 0.36577(17) 1.00929(14) 0.56334(16) 0.0410(4) Uani 1 1 d .
H28 H 0.3774 1.0904 0.5811 0.049 Uiso 1 1 calc R
C29 C 0.43793(17) 0.97861(13) 0.63844(15) 0.0434(4) Uani 1 1 d .
H29 H 0.5001 1.0388 0.7077 0.052 Uiso 1 1 calc R
C30 C 0.41998(15) 0.86028(12) 0.61324(13) 0.0328(3) Uani 1 1 d .
H30 H 0.4702 0.8399 0.6652 0.039 Uiso 1 1 calc R
O3 O 0.38846(10) 0.07982(8) 1.07487(8) 0.0281(2) Uani 1 1 d .
O4 O 0.17512(10) 0.02306(8) 0.95914(8) 0.0316(2) Uani 1 1 d .
C31 C 0.20086(16) 0.16026(16) 1.15070(13) 0.0432(4) Uani 1 1 d .
H31A H 0.2478 0.1679 1.2236 0.065 Uiso 1 1 calc R
H31B H 0.1022 0.1234 1.1311 0.065 Uiso 1 1 calc R
H31C H 0.2094 0.2394 1.1570 0.065 Uiso 1 1 calc R
C32 C 0.26655(13) 0.08413(11) 1.05978(11) 0.0247(3) Uani 1 1 d .
C33 C 0.22776(17) -0.04374(14) 0.85938(13) 0.0403(4) Uani 1 1 d .
H33A H 0.2186 -0.1280 0.8413 0.048 Uiso 1 1 calc R
H33B H 0.3272 -0.0091 0.8742 0.048 Uiso 1 1 calc R
C34 C 0.14394(17) -0.03611(14) 0.76280(13) 0.0400(4) Uani 1 1 d .
H34A H 0.0451 -0.0660 0.7520 0.060 Uiso 1 1 calc R
H34B H 0.1727 -0.0843 0.6932 0.060 Uiso 1 1 calc R
H34C H 0.1587 0.0471 0.7795 0.060 Uiso 1 1 calc R

loop_
_atom_site_aniso_label
_atom_site_aniso_U_11
_atom_site_aniso_U_22
_atom_site_aniso_U_33
_atom_site_aniso_U_23
_atom_site_aniso_U_13
_atom_site_aniso_U_12
S1 0.01524(14) 0.02531(15) 0.01848(14) 0.01252(12) 0.00057(10) -0.00068(11)
O1 0.0182(4) 0.0334(5) 0.0317(5) 0.0217(4) 0.0095(4) 0.0043(4)
O2 0.0196(4) 0.0270(4) 0.0248(4) 0.0168(4) 0.0097(3) 0.0060(3)
N1 0.0144(5) 0.0228(5) 0.0254(5) 0.0181(4) 0.0066(4) 0.0065(4)
N2 0.0140(4) 0.0183(4) 0.0179(4) 0.0118(4) 0.0025(4) 0.0038(4)
N3 0.0178(5) 0.0164(4) 0.0169(4) 0.0095(4) 0.0022(4) 0.0015(4)
N4 0.0193(5) 0.0205(5) 0.0166(4) 0.0118(4) 0.0051(4) 0.0053(4)
C1 0.0143(5) 0.0220(5) 0.0175(5) 0.0094(4) 0.0028(4) 0.0029(4)
C2 0.0172(6) 0.0231(6) 0.0166(5) 0.0078(5) 0.0033(4) 0.0072(4)
C3 0.0231(6) 0.0235(6) 0.0304(7) 0.0133(5) 0.0061(5) 0.0087(5)
C4 0.0403(8) 0.0287(7) 0.0406(8) 0.0195(6) 0.0093(7) 0.0161(6)
C5 0.0397(8) 0.0390(8) 0.0324(7) 0.0157(6) 0.0049(6) 0.0249(7)
C6 0.0215(7) 0.0504(9) 0.0363(8) 0.0168(7) 0.0029(6) 0.0179(6)
C7 0.0182(6) 0.0364(7) 0.0306(7) 0.0149(6) 0.0050(5) 0.0076(5)
C8 0.0124(5) 0.0219(5) 0.0191(5) 0.0125(5) 0.0065(4) 0.0029(4)
C9 0.0150(5) 0.0185(5) 0.0173(5) 0.0117(4) 0.0052(4) 0.0043(4)
C10 0.0160(5) 0.0168(5) 0.0201(5) 0.0115(4) 0.0037(4) 0.0055(4)
C11 0.0186(6) 0.0224(6) 0.0200(5) 0.0126(5) 0.0041(4) 0.0033(4)
C12 0.0202(6) 0.0267(6) 0.0297(6) 0.0181(5) 0.0057(5) 0.0013(5)
C13 0.0217(6) 0.0216(6) 0.0289(6) 0.0129(5) -0.0009(5) -0.0016(5)
C14 0.0272(7) 0.0236(6) 0.0192(6) 0.0093(5) 0.0019(5) 0.0033(5)
C15 0.0208(6) 0.0229(6) 0.0210(6) 0.0133(5) 0.0059(5) 0.0050(5)
C16 0.0150(5) 0.0171(5) 0.0163(5) 0.0100(4) 0.0038(4) 0.0027(4)
C17 0.0165(5) 0.0141(5) 0.0172(5) 0.0075(4) 0.0036(4) 0.0028(4)
C18 0.0210(6) 0.0187(5) 0.0204(5) 0.0109(5) 0.0068(5) 0.0047(4)
C19 0.0193(6) 0.0213(6) 0.0260(6) 0.0108(5) 0.0098(5) 0.0058(4)
C20 0.0171(6) 0.0196(5) 0.0256(6) 0.0083(5) 0.0038(5) 0.0053(4)
C21 0.0212(6) 0.0184(5) 0.0178(5) 0.0081(4) 0.0013(4) 0.0052(4)
C22 0.0185(6) 0.0136(5) 0.0160(5) 0.0063(4) 0.0043(4) 0.0026(4)
C23 0.0197(6) 0.0151(5) 0.0171(5) 0.0093(4) 0.0047(4) 0.0029(4)
C24 0.0260(6) 0.0234(6) 0.0152(5) 0.0117(5) 0.0060(5) 0.0066(5)
C25 0.0199(6) 0.0247(6) 0.0236(6) 0.0161(5) 0.0094(5) 0.0069(5)
C26 0.0274(7) 0.0343(7) 0.0282(6) 0.0217(6) 0.0083(5) 0.0107(5)
C27 0.0382(8) 0.0422(8) 0.0509(9) 0.0369(8) 0.0138(7) 0.0153(7)
C28 0.0372(8) 0.0300(7) 0.0672(11) 0.0325(8) 0.0144(8) 0.0071(6)
C29 0.0399(9) 0.0270(7) 0.0529(10) 0.0182(7) -0.0034(7) -0.0035(6)
C30 0.0322(7) 0.0283(7) 0.0359(7) 0.0187(6) -0.0022(6) 0.0022(6)
O3 0.0247(5) 0.0218(4) 0.0350(5) 0.0124(4) 0.0047(4) 0.0054(4)
O4 0.0238(5) 0.0321(5) 0.0287(5) 0.0076(4) 0.0051(4) 0.0036(4)
C31 0.0297(8) 0.0520(9) 0.0328(8) 0.0075(7) 0.0117(6) 0.0065(7)
C32 0.0241(6) 0.0196(6) 0.0299(6) 0.0126(5) 0.0065(5) 0.0014(5)
C33 0.0385(8) 0.0394(8) 0.0300(7) 0.0054(6) 0.0088(6) 0.0133(7)
C34 0.0423(9) 0.0365(8) 0.0324(8) 0.0116(6) 0.0066(7) 0.0028(7)

loop_
_atom_type_symbol
_atom_type_description
_atom_type_scat_dispersion_real
_atom_type_scat_dispersion_imag
_atom_type_scat_source
C C 0.0033 0.0016 'International Tables Vol C Tables 4.2.6.8 and 6.1.1.4'
H H 0.0000 0.0000 'International Tables Vol C Tables 4.2.6.8 and 6.1.1.4'
N N 0.0061 0.0033 'International Tables Vol C Tables 4.2.6.8 and 6.1.1.4'
O O 0.0106 0.0060 'International Tables Vol C Tables 4.2.6.8 and 6.1.1.4'
S S 0.1246 0.1234 'International Tables Vol C Tables 4.2.6.8 and 6.1.1.4'

loop_
_geom_angle_atom_site_label_1
_geom_angle_atom_site_label_2
_geom_angle_atom_site_label_3
_geom_angle
C1 N1 N2 119.44(9)
C1 N1 H1 124.2(9)
N2 N1 H1 116.2(9)
C8 N2 N1 119.14(9)
C8 N2 C9 110.02(9)
N1 N2 C9 116.97(9)
C8 N3 C16 113.93(9)
C8 N3 H3 124.2(9)
C16 N3 H3 121.8(9)
C23 N4 C22 111.47(9)
C23 N4 C24 123.11(10)
C22 N4 C24 125.29(10)
O1 C1 N1 121.61(11)
O1 C1 C2 122.83(10)
N1 C1 C2 115.56(10)
C7 C2 C3 119.34(12)
C7 C2 C1 117.53(11)
C3 C2 C1 123.13(11)
C4 C3 C2 120.10(12)
C4 C3 H3A 119.9
C2 C3 H3A 119.9
C5 C4 C3 120.25(14)
C5 C4 H4 119.9
C3 C4 H4 119.9
C4 C5 C6 119.84(13)
C4 C5 H5 120.1
C6 C5 H5 120.1
C5 C6 C7 120.39(13)
C5 C6 H6 119.8
C7 C6 H6 119.8
C6 C7 C2 120.07(13)
C6 C7 H7 120.0
C2 C7 H7 120.0
N3 C8 N2 107.58(10)
N3 C8 S1 125.90(9)
N2 C8 S1 126.47(9)
N2 C9 C10 114.69(9)
N2 C9 C16 100.85(8)
C10 C9 C16 116.14(9)
N2 C9 H9 108.2
C10 C9 H9 108.2
C16 C9 H9 108.2
C11 C10 C15 119.40(11)
C11 C10 C9 122.48(10)
C15 C10 C9 118.11(10)
C12 C11 C10 120.09(11)
C12 C11 H11 120.0
C10 C11 H11 120.0
C13 C12 C11 120.37(11)
C13 C12 H12 119.8
C11 C12 H12 119.8
C12 C13 C14 119.60(11)
C12 C13 H13 120.2
C14 C13 H13 120.2
C15 C14 C13 120.40(11)
C15 C14 H14 119.8
C13 C14 H14 119.8
C14 C15 C10 120.12(11)
C14 C15 H15 119.9
C10 C15 H15 119.9
N3 C16 C17 114.06(9)
N3 C16 C23 111.48(9)
C17 C16 C23 102.73(9)
N3 C16 C9 100.90(8)
C17 C16 C9 118.62(9)
C23 C16 C9 109.24(9)
C18 C17 C22 120.18(11)
C18 C17 C16 131.53(10)
C22 C17 C16 108.28(9)
C17 C18 C19 118.71(11)
C17 C18 H18 120.6
C19 C18 H18 120.6
C20 C19 C18 120.25(11)
C20 C19 H19 119.9
C18 C19 H19 119.9
C19 C20 C21 121.59(11)
C19 C20 H20 119.2
C21 C20 H20 119.2
C22 C21 C20 116.99(11)
C22 C21 H21 121.5
C20 C21 H21 121.5
C21 C22 C17 122.26(11)
C21 C22 N4 127.99(10)
C17 C22 N4 109.75(10)
O2 C23 N4 127.00(10)
O2 C23 C16 125.41(10)
N4 C23 C16 107.59(9)
N4 C24 C25 113.27(9)
N4 C24 H24A 108.9
C25 C24 H24A 108.9
N4 C24 H24B 108.9
C25 C24 H24B 108.9
H24A C24 H24B 107.7
C30 C25 C26 118.86(12)
C30 C25 C24 121.82(11)
C26 C25 C24 119.29(11)
C25 C26 C27 120.48(13)
C25 C26 H26 119.8
C27 C26 H26 119.8
C28 C27 C26 120.38(13)
C28 C27 H27 119.8
C26 C27 H27 119.8
C27 C28 C29 119.59(13)
C27 C28 H28 120.2
C29 C28 H28 120.2
C28 C29 C30 120.33(15)
C28 C29 H29 119.8
C30 C29 H29 119.8
C25 C30 C29 120.34(13)
C25 C30 H30 119.8
C29 C30 H30 119.8
C32 O4 C33 117.74(11)
C32 C31 H31A 109.5
C32 C31 H31B 109.5
H31A C31 H31B 109.5
C32 C31 H31C 109.5
H31A C31 H31C 109.5
H31B C31 H31C 109.5
O3 C32 O4 123.81(12)
O3 C32 C31 124.58(13)
O4 C32 C31 111.59(12)
O4 C33 C34 107.38(13)
O4 C33 H33A 110.2
C34 C33 H33A 110.2
O4 C33 H33B 110.2
C34 C33 H33B 110.2
H33A C33 H33B 108.5
C33 C34 H34A 109.5
C33 C34 H34B 109.5
H34A C34 H34B 109.5
C33 C34 H34C 109.5
H34A C34 H34C 109.5
H34B C34 H34C 109.5

loop_
_geom_bond_atom_site_label_1
_geom_bond_atom_site_label_2
_geom_bond_distance
S1 C8 1.6671(12)
O1 C1 1.2199(14)
O2 C23 1.2158(14)
N1 C1 1.3694(14)
N1 N2 1.3877(13)
N1 H1 0.884(9)
N2 C8 1.3821(15)
N2 C9 1.4752(14)
N3 C8 1.3336(15)
N3 C16 1.4580(15)
N3 H3 0.885(8)
N4 C23 1.3599(15)
N4 C22 1.4171(14)
N4 C24 1.4559(14)
C1 C2 1.4960(16)
C2 C7 1.3912(17)
C2 C3 1.3937(17)
C3 C4 1.3909(18)
C3 H3A 0.9500
C4 C5 1.380(2)
C4 H4 0.9500
C5 C6 1.384(2)
C5 H5 0.9500
C6 C7 1.388(2)
C6 H6 0.9500
C7 H7 0.9500
C9 C10 1.5017(15)
C9 C16 1.5631(15)
C9 H9 1.0000
C10 C11 1.3943(15)
C10 C15 1.3944(16)
C11 C12 1.3900(17)
C11 H11 0.9500
C12 C13 1.3855(19)
C12 H12 0.9500
C13 C14 1.3895(18)
C13 H13 0.9500
C14 C15 1.3865(17)
C14 H14 0.9500
C15 H15 0.9500
C16 C17 1.5079(16)
C16 C23 1.5491(15)
C17 C18 1.3830(15)
C17 C22 1.3961(15)
C18 C19 1.3953(17)
C18 H18 0.9500
C19 C20 1.3918(17)
C19 H19 0.9500
C20 C21 1.3996(17)
C20 H20 0.9500
C21 C22 1.3797(17)
C21 H21 0.9500
C24 C25 1.5138(16)
C24 H24A 0.9900
C24 H24B 0.9900
C25 C30 1.3863(19)
C25 C26 1.3868(17)
C26 C27 1.3896(19)
C26 H26 0.9500
C27 C28 1.372(2)
C27 H27 0.9500
C28 C29 1.382(2)
C28 H28 0.9500
C29 C30 1.389(2)
C29 H29 0.9500
C30 H30 0.9500
O3 C32 1.2109(16)
O4 C32 1.3272(16)
O4 C33 1.4617(17)
C31 C32 1.4939(19)
C31 H31A 0.9800
C31 H31B 0.9800
C31 H31C 0.9800
C33 C34 1.486(2)
C33 H33A 0.9900
C33 H33B 0.9900
C34 H34A 0.9800
C34 H34B 0.9800
C34 H34C 0.9800

loop_
_geom_hbond_atom_site_label_D
_geom_hbond_atom_site_label_H
_geom_hbond_atom_site_label_A
_geom_hbond_distance_DH
_geom_hbond_distance_HA
_geom_hbond_distance_DA
_geom_hbond_angle_DHA
_geom_hbond_site_symmetry_A
N1 H1 S1 0.884(9) 2.463(9) 3.3316(10) 167.5(12) 2_667
N3 H3 O3 0.885(8) 2.036(10) 2.8581(14) 154.0(13) 2_667

loop_
_geom_torsion_atom_site_label_1
_geom_torsion_atom_site_label_2
_geom_torsion_atom_site_label_3
_geom_torsion_atom_site_label_4
_geom_torsion
C1 N1 N2 C8 -63.85(14)
C1 N1 N2 C9 72.49(13)
N2 N1 C1 O1 -1.49(17)
N2 N1 C1 C2 178.46(10)
O1 C1 C2 C7 18.61(17)
N1 C1 C2 C7 -161.34(11)
O1 C1 C2 C3 -160.50(12)
N1 C1 C2 C3 19.55(16)
C7 C2 C3 C4 0.19(19)
C1 C2 C3 C4 179.29(12)
C2 C3 C4 C5 0.3(2)
C3 C4 C5 C6 0.1(2)
C4 C5 C6 C7 -0.9(2)
C5 C6 C7 C2 1.4(2)
C3 C2 C7 C6 -1.00(19)
C1 C2 C7 C6 179.85(12)
C16 N3 C8 N2 -1.30(12)
C16 N3 C8 S1 -179.02(8)
N1 N2 C8 N3 157.22(9)
C9 N2 C8 N3 18.12(12)
N1 N2 C8 S1 -25.07(14)
C9 N2 C8 S1 -164.17(8)
C8 N2 C9 C10 -151.34(9)
N1 N2 C9 C10 68.58(12)
C8 N2 C9 C16 -25.76(11)
N1 N2 C9 C16 -165.84(8)
N2 C9 C10 C11 25.53(15)
C16 C9 C10 C11 -91.63(13)
N2 C9 C10 C15 -155.42(10)
C16 C9 C10 C15 87.42(13)
C15 C10 C11 C12 -0.81(17)
C9 C10 C11 C12 178.23(11)
C10 C11 C12 C13 -0.16(18)
C11 C12 C13 C14 0.85(19)
C12 C13 C14 C15 -0.55(19)
C13 C14 C15 C10 -0.43(18)
C11 C10 C15 C14 1.10(17)
C9 C10 C15 C14 -177.98(10)
C8 N3 C16 C17 113.95(11)
C8 N3 C16 C23 -130.26(10)
C8 N3 C16 C9 -14.38(11)
N2 C9 C16 N3 22.70(10)
C10 C9 C16 N3 147.30(9)
N2 C9 C16 C17 -102.61(10)
C10 C9 C16 C17 21.99(14)
N2 C9 C16 C23 140.23(9)
C10 C9 C16 C23 -95.17(11)
N3 C16 C17 C18 -56.33(16)
C23 C16 C17 C18 -177.13(11)
C9 C16 C17 C18 62.33(16)
N3 C16 C17 C22 122.42(10)
C23 C16 C17 C22 1.62(11)
C9 C16 C17 C22 -118.92(10)
C22 C17 C18 C19 0.96(16)
C16 C17 C18 C19 179.59(11)
C17 C18 C19 C20 -1.19(17)
C18 C19 C20 C21 0.20(18)
C19 C20 C21 C22 1.00(17)
C20 C21 C22 C17 -1.24(17)
C20 C21 C22 N4 179.32(10)
C18 C17 C22 C21 0.27(17)
C16 C17 C22 C21 -178.65(10)
C18 C17 C22 N4 179.80(10)
C16 C17 C22 N4 0.88(12)
C23 N4 C22 C21 176.00(11)
C24 N4 C22 C21 0.09(18)
C23 N4 C22 C17 -3.50(13)
C24 N4 C22 C17 -179.40(10)
C22 N4 C23 O2 -175.93(11)
C24 N4 C23 O2 0.08(18)
C22 N4 C23 C16 4.46(12)
C24 N4 C23 C16 -179.53(10)
N3 C16 C23 O2 54.16(14)
C17 C16 C23 O2 176.71(11)
C9 C16 C23 O2 -56.49(14)
N3 C16 C23 N4 -126.22(10)
C17 C16 C23 N4 -3.67(11)
C9 C16 C23 N4 123.13(10)
C23 N4 C24 C25 -94.65(13)
C22 N4 C24 C25 80.80(14)
N4 C24 C25 C30 36.94(16)
N4 C24 C25 C26 -144.84(11)
C30 C25 C26 C27 -0.80(19)
C24 C25 C26 C27 -179.07(12)
C25 C26 C27 C28 -0.1(2)
C26 C27 C28 C29 0.9(2)
C27 C28 C29 C30 -0.7(3)
C26 C25 C30 C29 1.0(2)
C24 C25 C30 C29 179.21(14)
C28 C29 C30 C25 -0.2(3)
C33 O4 C32 O3 -6.31(19)
C33 O4 C32 C31 172.42(13)
C32 O4 C33 C34 -143.66(13)
